data_7031951
loop_
_publ_author_name
'Burt, Jennifer'
'Levason, William'
'Light, Mark E.'
'Reid, Gillian'

_publ_section_title
;
 Phosphine complexes of aluminium(iii) halides - preparation and
 structural and spectroscopic systematics.
;
_journal_issue 39
_journal_name_full 'Dalton transactions (Cambridge, England : 2003)'
_journal_page_first 14600
_journal_page_last 14611
_journal_paper_doi 10.1039/c4dt02051k
_journal_volume 43
_journal_year 2014
_chemical_formula_moiety 'C26 H48 Al2 Cl6 P2'
_chemical_formula_sum 'C26 H48 Al2 Cl6 P2'
_chemical_formula_weight 689.24
_chemical_name_systematic
;
 1,2-bis(dicyclohexylphosphino)ethane-bis(trichloroaluminium)
;
_space_group_crystal_system triclinic
_space_group_IT_number 2
_space_group_name_Hall '-P 1'
_space_group_name_H-M_alt 'P -1'
_symmetry_space_group_name_Hall '-P 1'
_symmetry_space_group_name_H-M 'P -1'
_atom_sites_solution_hydrogens geom
_atom_sites_solution_primary direct
_atom_sites_solution_secondary difmap
_audit_creation_method 'SHELXL-97 + hand edit'
_cell_angle_alpha 113.905(8)
_cell_angle_beta 91.329(6)
_cell_angle_gamma 103.390(7)
_cell_formula_units_Z 1
_cell_length_a 8.251(2)
_cell_length_b 9.830(2)
_cell_length_c 11.921(3)
_cell_measurement_reflns_used 5445
_cell_measurement_temperature 100(2)
_cell_measurement_theta_max 27.5
_cell_measurement_theta_min 3.2
_cell_volume 852.4(4)
_computing_cell_refinement
;
CrystalClear-SM Expert 2.0 r11 (Rigaku, 2011)
;
_computing_data_collection
;
CrystalClear-SM Expert 2.0 r11 (Rigaku, 2011)
;
_computing_data_reduction
;
CrystalClear-SM Expert 2.0 r11 (Rigaku, 2011)
;
_computing_structure_refinement 'SHELXL-97 (Sheldrick, 2008)'
_diffrn_ambient_temperature 100(2)
_diffrn_detector CCD
_diffrn_detector_area_resol_mean 28.5714
_diffrn_measured_fraction_theta_full 0.993
_diffrn_measured_fraction_theta_max 0.993
_diffrn_measurement_device
;
AFC12 (Right): Kappa 3 circle
;
_diffrn_measurement_device_type
;
Rigaku Saturn724+ (2x2 bin mode)
;
_diffrn_measurement_method 'profile data from \w-scans'
_diffrn_measurement_specimen_support Mitegen
_diffrn_radiation_monochromator Confocal
_diffrn_radiation_type MoK\a
_diffrn_radiation_wavelength 0.71073
_diffrn_reflns_av_R_equivalents 0.1141
_diffrn_reflns_av_sigmaI/netI 0.1743
_diffrn_reflns_limit_h_max 10
_diffrn_reflns_limit_h_min -10
_diffrn_reflns_limit_k_max 10
_diffrn_reflns_limit_k_min -12
_diffrn_reflns_limit_l_max 15
_diffrn_reflns_limit_l_min -15
_diffrn_reflns_number 8428
_diffrn_reflns_theta_full 27.48
_diffrn_reflns_theta_max 27.48
_diffrn_reflns_theta_min 2.97
_diffrn_source 'Rotating Anode'
_diffrn_source_current 55.0
_diffrn_source_power 2.5
_diffrn_source_voltage 45.0
_exptl_absorpt_coefficient_mu 0.666
_exptl_absorpt_correction_T_max 0.9739
_exptl_absorpt_correction_T_min 0.9487
_exptl_absorpt_correction_type multi-scan
_exptl_absorpt_process_details 'CrystalClear-SM Expert 2.0 r11 (Rigaku, 2011)'
_exptl_crystal_colour colourless
_exptl_crystal_density_diffrn 1.343
_exptl_crystal_density_method 'not measured'
_exptl_crystal_description block
_exptl_crystal_F_000 362
_exptl_crystal_size_max 0.08
_exptl_crystal_size_mid 0.06
_exptl_crystal_size_min 0.04
_refine_diff_density_max 0.826
_refine_diff_density_min -0.512
_refine_diff_density_rms 0.142
_refine_ls_extinction_method none
_refine_ls_goodness_of_fit_ref 1.035
_refine_ls_hydrogen_treatment constr
_refine_ls_matrix_type full
_refine_ls_number_parameters 163
_refine_ls_number_reflns 3884
_refine_ls_number_restraints 0
_refine_ls_restrained_S_all 1.035
_refine_ls_R_factor_all 0.1743
_refine_ls_R_factor_gt 0.0859
_refine_ls_shift/su_max 0.000
_refine_ls_shift/su_mean 0.000
_refine_ls_structure_factor_coef Fsqd
_refine_ls_weighting_details 'calc w=1/[\s^2^(Fo^2^)+(0.0919P)^2^+0.4637P] where P=(Fo^2^+2Fc^2^)/3'
_refine_ls_weighting_scheme calc
_refine_ls_wR_factor_gt 0.1751
_refine_ls_wR_factor_ref 0.2276
_reflns_number_gt 2038
_reflns_number_total 3884
_reflns_threshold_expression >2\s(I)
_cod_data_source_file c4dt02051k2.cif
_cod_data_source_block '[(AlCl3)2{?-Cy2P(CH2)2PCy2}]'
_cod_depositor_comments 'Adding full bibliography for 7031945--7031955.cif.'
_cod_database_code 7031951

loop_
_symmetry_equiv_pos_as_xyz
'x, y, z'
'-x, -y, -z'

loop_
_atom_site_label
_atom_site_type_symbol
_atom_site_fract_x
_atom_site_fract_y
_atom_site_fract_z
_atom_site_U_iso_or_equiv
_atom_site_adp_type
_atom_site_occupancy
_atom_site_symmetry_multiplicity
_atom_site_calc_flag
_atom_site_refinement_flags
Al1 Al 1.2517(2) 0.3772(2) 0.26994(19) 0.0222(5) Uani 1 1 d .
Cl1 Cl 1.2651(2) 0.2638(2) 0.07764(16) 0.0285(4) Uani 1 1 d .
Cl2 Cl 1.3125(2) 0.6213(2) 0.33357(17) 0.0283(4) Uani 1 1 d .
Cl3 Cl 1.3878(2) 0.3049(2) 0.37802(18) 0.0334(5) Uani 1 1 d .
P1 P 0.9634(2) 0.31430(19) 0.30502(16) 0.0184(4) Uani 1 1 d .
C1 C 0.8110(8) 0.2983(7) 0.1824(6) 0.0193(14) Uani 1 1 d .
H1 H 0.6999 0.2979 0.2142 0.023 Uiso 1 1 calc R
C2 C 0.8646(8) 0.4402(8) 0.1527(6) 0.0235(15) Uani 1 1 d .
H2A H 0.8731 0.5353 0.2286 0.028 Uiso 1 1 calc R
H2B H 0.9767 0.4456 0.1242 0.028 Uiso 1 1 calc R
C3 C 0.7370(9) 0.4304(8) 0.0518(7) 0.0288(17) Uani 1 1 d .
H3A H 0.6273 0.4345 0.0831 0.035 Uiso 1 1 calc R
H3B H 0.7763 0.5197 0.0314 0.035 Uiso 1 1 calc R
C4 C 0.7156(9) 0.2808(9) -0.0646(7) 0.0309(17) Uani 1 1 d .
H4A H 0.6288 0.2743 -0.1267 0.037 Uiso 1 1 calc R
H4B H 0.8227 0.2821 -0.1004 0.037 Uiso 1 1 calc R
C5 C 0.6650(9) 0.1409(8) -0.0376(6) 0.0268(16) Uani 1 1 d .
H5A H 0.6594 0.0473 -0.1143 0.032 Uiso 1 1 calc R
H5B H 0.5514 0.1327 -0.0115 0.032 Uiso 1 1 calc R
C6 C 0.7884(9) 0.1474(8) 0.0643(6) 0.0232(15) Uani 1 1 d .
H6A H 0.8986 0.1415 0.0343 0.028 Uiso 1 1 calc R
H6B H 0.7454 0.0579 0.0838 0.028 Uiso 1 1 calc R
C7 C 0.9038(8) 0.1452(7) 0.3403(6) 0.0203(14) Uani 1 1 d .
H7 H 0.9610 0.1792 0.4258 0.024 Uiso 1 1 calc R
C8 C 0.7144(8) 0.0927(8) 0.3468(6) 0.0227(15) Uani 1 1 d .
H8A H 0.6774 0.1806 0.4064 0.027 Uiso 1 1 calc R
H8B H 0.6504 0.0584 0.2645 0.027 Uiso 1 1 calc R
C9 C 0.6779(9) -0.0382(8) 0.3865(7) 0.0273(16) Uani 1 1 d .
H9A H 0.7309 0.0004 0.4728 0.033 Uiso 1 1 calc R
H9B H 0.5550 -0.0742 0.3846 0.033 Uiso 1 1 calc R
C10 C 0.7423(9) -0.1728(8) 0.3045(7) 0.0301(17) Uani 1 1 d .
H10A H 0.6800 -0.2197 0.2200 0.036 Uiso 1 1 calc R
H10B H 0.7224 -0.2522 0.3373 0.036 Uiso 1 1 calc R
C11 C 0.9294(9) -0.1201(8) 0.2987(7) 0.0267(16) Uani 1 1 d .
H11A H 0.9922 -0.0841 0.3817 0.032 Uiso 1 1 calc R
H11B H 0.9670 -0.2089 0.2410 0.032 Uiso 1 1 calc R
C12 C 0.9704(8) 0.0088(7) 0.2565(6) 0.0218(14) Uani 1 1 d .
H12A H 0.9186 -0.0300 0.1698 0.026 Uiso 1 1 calc R
H12B H 1.0936 0.0441 0.2596 0.026 Uiso 1 1 calc R
C13 C 0.9363(8) 0.4775(7) 0.4428(5) 0.0181(14) Uani 1 1 d .
H13A H 0.9479 0.5678 0.4234 0.022 Uiso 1 1 calc R
H13B H 0.8211 0.4508 0.4634 0.022 Uiso 1 1 calc R

loop_
_atom_site_aniso_label
_atom_site_aniso_U_11
_atom_site_aniso_U_22
_atom_site_aniso_U_33
_atom_site_aniso_U_23
_atom_site_aniso_U_13
_atom_site_aniso_U_12
Al1 0.0153(11) 0.0199(11) 0.0255(12) 0.0050(9) 0.0005(8) 0.0024(8)
Cl1 0.0242(9) 0.0251(9) 0.0243(9) 0.0000(7) 0.0049(7) 0.0041(7)
Cl2 0.0295(10) 0.0181(9) 0.0283(10) 0.0056(7) 0.0015(7) -0.0025(7)
Cl3 0.0258(10) 0.0316(10) 0.0374(11) 0.0100(9) -0.0068(8) 0.0069(8)
P1 0.0167(9) 0.0143(8) 0.0177(9) 0.0013(7) -0.0005(7) 0.0022(7)
C1 0.012(3) 0.021(3) 0.016(3) 0.001(3) -0.004(2) 0.003(3)
C2 0.023(4) 0.017(3) 0.024(4) 0.006(3) -0.002(3) 0.001(3)
C3 0.028(4) 0.023(4) 0.033(4) 0.015(3) -0.006(3) -0.001(3)
C4 0.025(4) 0.047(5) 0.021(4) 0.014(4) 0.002(3) 0.011(4)
C5 0.025(4) 0.030(4) 0.019(4) 0.003(3) 0.002(3) 0.009(3)
C6 0.028(4) 0.019(3) 0.017(3) 0.002(3) 0.001(3) 0.005(3)
C7 0.022(4) 0.015(3) 0.022(4) 0.006(3) -0.003(3) 0.002(3)
C8 0.020(4) 0.019(3) 0.020(4) 0.002(3) 0.000(3) 0.002(3)
C9 0.020(4) 0.022(4) 0.036(4) 0.011(3) 0.005(3) 0.002(3)
C10 0.026(4) 0.016(4) 0.040(4) 0.008(3) 0.005(3) -0.001(3)
C11 0.028(4) 0.017(3) 0.032(4) 0.007(3) 0.005(3) 0.009(3)
C12 0.019(4) 0.018(3) 0.022(4) 0.002(3) 0.003(3) 0.005(3)
C13 0.011(3) 0.017(3) 0.016(3) -0.001(3) 0.000(2) 0.001(3)

loop_
_atom_type_symbol
_atom_type_description
_atom_type_scat_dispersion_real
_atom_type_scat_dispersion_imag
_atom_type_scat_source
C C 0.0033 0.0016 'International Tables Vol C Tables 4.2.6.8 and 6.1.1.4'
H H 0.0000 0.0000 'International Tables Vol C Tables 4.2.6.8 and 6.1.1.4'
Al Al 0.0645 0.0514 'International Tables Vol C Tables 4.2.6.8 and 6.1.1.4'
Cl Cl 0.1484 0.1585 'International Tables Vol C Tables 4.2.6.8 and 6.1.1.4'
P P 0.1023 0.0942 'International Tables Vol C Tables 4.2.6.8 and 6.1.1.4'

loop_
_geom_angle_atom_site_label_1
_geom_angle_atom_site_label_2
_geom_angle_atom_site_label_3
_geom_angle
_geom_angle_site_symmetry_1
Cl3 Al1 Cl1 112.98(12) .
Cl3 Al1 Cl2 113.23(12) .
Cl1 Al1 Cl2 112.00(12) .
Cl3 Al1 P1 106.20(11) .
Cl1 Al1 P1 108.76(11) .
Cl2 Al1 P1 102.90(10) .
C13 P1 C1 104.0(3) .
C13 P1 C7 105.7(3) .
C1 P1 C7 110.8(3) .
C13 P1 Al1 107.3(2) .
C1 P1 Al1 114.1(2) .
C7 P1 Al1 114.0(2) .
C6 C1 C2 110.7(5) .
C6 C1 P1 112.2(4) .
C2 C1 P1 110.0(4) .
C6 C1 H1 107.9 .
C2 C1 H1 107.9 .
P1 C1 H1 107.9 .
C3 C2 C1 110.8(5) .
C3 C2 H2A 109.5 .
C1 C2 H2A 109.5 .
C3 C2 H2B 109.5 .
C1 C2 H2B 109.5 .
H2A C2 H2B 108.1 .
C4 C3 C2 110.5(6) .
C4 C3 H3A 109.5 .
C2 C3 H3A 109.5 .
C4 C3 H3B 109.5 .
C2 C3 H3B 109.5 .
H3A C3 H3B 108.1 .
C5 C4 C3 111.9(6) .
C5 C4 H4A 109.2 .
C3 C4 H4A 109.2 .
C5 C4 H4B 109.2 .
C3 C4 H4B 109.2 .
H4A C4 H4B 107.9 .
C4 C5 C6 112.4(6) .
C4 C5 H5A 109.1 .
C6 C5 H5A 109.1 .
C4 C5 H5B 109.1 .
C6 C5 H5B 109.1 .
H5A C5 H5B 107.9 .
C5 C6 C1 110.6(5) .
C5 C6 H6A 109.5 .
C1 C6 H6A 109.5 .
C5 C6 H6B 109.5 .
C1 C6 H6B 109.5 .
H6A C6 H6B 108.1 .
C8 C7 C12 111.4(5) .
C8 C7 P1 114.0(4) .
C12 C7 P1 113.6(5) .
C8 C7 H7 105.7 .
C12 C7 H7 105.7 .
P1 C7 H7 105.7 .
C9 C8 C7 110.7(5) .
C9 C8 H8A 109.5 .
C7 C8 H8A 109.5 .
C9 C8 H8B 109.5 .
C7 C8 H8B 109.5 .
H8A C8 H8B 108.1 .
C10 C9 C8 112.5(6) .
C10 C9 H9A 109.1 .
C8 C9 H9A 109.1 .
C10 C9 H9B 109.1 .
C8 C9 H9B 109.1 .
H9A C9 H9B 107.8 .
C9 C10 C11 110.7(6) .
C9 C10 H10A 109.5 .
C11 C10 H10A 109.5 .
C9 C10 H10B 109.5 .
C11 C10 H10B 109.5 .
H10A C10 H10B 108.1 .
C12 C11 C10 112.4(6) .
C12 C11 H11A 109.1 .
C10 C11 H11A 109.1 .
C12 C11 H11B 109.1 .
C10 C11 H11B 109.1 .
H11A C11 H11B 107.9 .
C11 C12 C7 110.3(5) .
C11 C12 H12A 109.6 .
C7 C12 H12A 109.6 .
C11 C12 H12B 109.6 .
C7 C12 H12B 109.6 .
H12A C12 H12B 108.1 .
C13 C13 P1 113.5(6) 2_766
C13 C13 H13A 108.9 2_766
P1 C13 H13A 108.9 .
C13 C13 H13B 108.9 2_766
P1 C13 H13B 108.9 .
H13A C13 H13B 107.7 .

loop_
_geom_bond_atom_site_label_1
_geom_bond_atom_site_label_2
_geom_bond_distance
_geom_bond_site_symmetry_2
Al1 Cl3 2.114(3) .
Al1 Cl1 2.123(3) .
Al1 Cl2 2.129(3) .
Al1 P1 2.407(3) .
P1 C13 1.836(6) .
P1 C1 1.839(6) .
P1 C7 1.839(6) .
C1 C6 1.544(9) .
C1 C2 1.545(9) .
C1 H1 1.0000 .
C2 C3 1.538(9) .
C2 H2A 0.9900 .
C2 H2B 0.9900 .
C3 C4 1.527(10) .
C3 H3A 0.9900 .
C3 H3B 0.9900 .
C4 C5 1.506(10) .
C4 H4A 0.9900 .
C4 H4B 0.9900 .
C5 C6 1.538(9) .
C5 H5A 0.9900 .
C5 H5B 0.9900 .
C6 H6A 0.9900 .
C6 H6B 0.9900 .
C7 C8 1.542(9) .
C7 C12 1.543(9) .
C7 H7 1.0000 .
C8 C9 1.514(9) .
C8 H8A 0.9900 .
C8 H8B 0.9900 .
C9 C10 1.513(10) .
C9 H9A 0.9900 .
C9 H9B 0.9900 .
C10 C11 1.523(10) .
C10 H10A 0.9900 .
C10 H10B 0.9900 .
C11 C12 1.516(9) .
C11 H11A 0.9900 .
C11 H11B 0.9900 .
C12 H12A 0.9900 .
C12 H12B 0.9900 .
C13 C13 1.546(12) 2_766
C13 H13A 0.9900 .
C13 H13B 0.9900 .

loop_
_geom_torsion_atom_site_label_1
_geom_torsion_atom_site_label_2
_geom_torsion_atom_site_label_3
_geom_torsion_atom_site_label_4
_geom_torsion
_geom_torsion_site_symmetry_4
Cl3 Al1 P1 C13 86.9(2) .
Cl1 Al1 P1 C13 -151.2(2) .
Cl2 Al1 P1 C13 -32.3(2) .
Cl3 Al1 P1 C1 -158.5(2) .
Cl1 Al1 P1 C1 -36.6(3) .
Cl2 Al1 P1 C1 82.3(3) .
Cl3 Al1 P1 C7 -29.8(3) .
Cl1 Al1 P1 C7 92.1(3) .
Cl2 Al1 P1 C7 -149.0(3) .
C13 P1 C1 C6 -168.6(5) .
C7 P1 C1 C6 -55.5(6) .
Al1 P1 C1 C6 74.8(5) .
C13 P1 C1 C2 67.7(5) .
C7 P1 C1 C2 -179.2(4) .
Al1 P1 C1 C2 -48.9(5) .
C6 C1 C2 C3 56.4(7) .
P1 C1 C2 C3 -179.0(5) .
C1 C2 C3 C4 -56.6(8) .
C2 C3 C4 C5 56.1(8) .
C3 C4 C5 C6 -55.4(8) .
C4 C5 C6 C1 54.5(8) .
C2 C1 C6 C5 -54.7(7) .
P1 C1 C6 C5 -178.0(5) .
C13 P1 C7 C8 69.6(5) .
C1 P1 C7 C8 -42.5(6) .
Al1 P1 C7 C8 -172.8(4) .
C13 P1 C7 C12 -161.3(5) .
C1 P1 C7 C12 86.6(5) .
Al1 P1 C7 C12 -43.7(5) .
C12 C7 C8 C9 54.5(7) .
P1 C7 C8 C9 -175.3(5) .
C7 C8 C9 C10 -55.1(8) .
C8 C9 C10 C11 55.4(8) .
C9 C10 C11 C12 -55.7(8) .
C10 C11 C12 C7 55.5(8) .
C8 C7 C12 C11 -54.7(7) .
P1 C7 C12 C11 174.9(5) .
C1 P1 C13 C13 -175.1(6) 2_766
C7 P1 C13 C13 68.2(7) 2_766
Al1 P1 C13 C13 -53.9(7) 2_766
